data_7714014
loop_
_publ_author_name
'Tang, Chunlan'
'Xing, Wen-Hao'
'Liang, Fei'
'Tang, Jian'
'Wu, Jieyun'
'Yin, Wenlong'
'Bin, Kang'

_publ_section_title
;
 [Ba4X][In19S32] (X = Cl, Br): two quaternary metal chalcohalides
 exhibiting remarkable photocurrent responses
;
_journal_name_full 'Dalton Transactions'
_journal_paper_doi 10.1039/D3DT02766J
_journal_year 2023
_chemical_formula_moiety '0.25(Ba16 Br4 In76 S128)'
_chemical_formula_sum 'Ba4 Br In19 S32'
_chemical_formula_weight 3836.77
_space_group_crystal_system tetragonal
_space_group_IT_number 141
_space_group_name_Hall '-I 4bd 2'
_space_group_name_H-M_alt 'I 41/a m d :2'
_atom_sites_solution_primary dual
_audit_creation_date 2023-07-24
_audit_creation_method
;
Olex2 1.2
(compiled 2018.05.29 svn.r3508 for OlexSys, GUI svn.r5506)
;
_audit_update_record
;
2023-08-15 deposited with the CCDC.	2023-09-22 downloaded from the CCDC.
;
_cell_angle_alpha 90
_cell_angle_beta 90
_cell_angle_gamma 90
_cell_formula_units_Z 4
_cell_length_a 22.6612(6)
_cell_length_b 22.6612(6)
_cell_length_c 10.4980(4)
_cell_measurement_reflns_used 6964
_cell_measurement_temperature 295.34(11)
_cell_measurement_theta_max 26.3770
_cell_measurement_theta_min 2.5740
_cell_volume 5391.0(3)
_computing_cell_refinement 'CrysAlisPro 1.171.41.112a (Rigaku OD, 2021)'
_computing_data_collection 'CrysAlisPro 1.171.41.112a (Rigaku OD, 2021)'
_computing_data_reduction 'CrysAlisPro 1.171.41.112a (Rigaku OD, 2021)'
_computing_molecular_graphics 'Olex2 (Dolomanov et al., 2009)'
_computing_publication_material 'Olex2 (Dolomanov et al., 2009)'
_computing_structure_refinement 'ShelXL (Sheldrick, 2015)'
_computing_structure_solution 'ShelXT (Sheldrick, 2015)'
_diffrn_ambient_environment air
_diffrn_ambient_temperature 295.34(11)
_diffrn_detector 'Hybrid Pixel Array Detector'
_diffrn_detector_area_resol_mean 10.0000
_diffrn_detector_type HyPix
_diffrn_measured_fraction_theta_full 0.999
_diffrn_measured_fraction_theta_max 0.999
_diffrn_measurement_details
;
List of Runs (angles in degrees, time in seconds):

  # Type    Start    End  Width  t~exp~   \w     \q     \k     \f   Frames
#--------------------------------------------------------------------------
  1  \w     -5.00  65.00   0.50   22.11    --   -4.76  22.00  98.00  140
  2  \w     -1.00  29.00   0.50   22.11    --   -4.76 -99.00-120.00   60
  3  \w    -10.00  24.00   0.50   22.11    --   -4.76 -99.00 -30.00   68
;
_diffrn_measurement_device 'four-circle diffractometer'
_diffrn_measurement_device_type 'XtaLAB Synergy, Dualflex, HyPix'
_diffrn_measurement_method '\w scans'
_diffrn_orient_matrix_type 'CrysAlisPro convention (1999,Acta A55,543-557)'
_diffrn_orient_matrix_UB_11 -0.0172168000
_diffrn_orient_matrix_UB_12 -0.0239305000
_diffrn_orient_matrix_UB_13 -0.0228234000
_diffrn_orient_matrix_UB_21 0.0259740000
_diffrn_orient_matrix_UB_22 -0.0171185000
_diffrn_orient_matrix_UB_23 -0.0074019000
_diffrn_orient_matrix_UB_31 -0.0031381000
_diffrn_orient_matrix_UB_32 -0.0106403000
_diffrn_orient_matrix_UB_33 0.0631454000
_diffrn_radiation_monochromator mirror
_diffrn_radiation_probe x-ray
_diffrn_radiation_type MoK\a
_diffrn_radiation_wavelength 0.71073
_diffrn_reflns_av_R_equivalents 0.0351
_diffrn_reflns_av_unetI/netI 0.0197
_diffrn_reflns_Laue_measured_fraction_full 0.999
_diffrn_reflns_Laue_measured_fraction_max 0.999
_diffrn_reflns_limit_h_max 28
_diffrn_reflns_limit_h_min -23
_diffrn_reflns_limit_k_max 28
_diffrn_reflns_limit_k_min -27
_diffrn_reflns_limit_l_max 11
_diffrn_reflns_limit_l_min -13
_diffrn_reflns_number 10819
_diffrn_reflns_point_group_measured_fraction_full 0.999
_diffrn_reflns_point_group_measured_fraction_max 0.999
_diffrn_reflns_theta_full 25.242
_diffrn_reflns_theta_max 26.361
_diffrn_reflns_theta_min 2.138
_diffrn_source 'micro-focus sealed X-ray tube'
_diffrn_source_type 'PhotonJet (Mo) X-ray Source'
_exptl_absorpt_coefficient_mu 12.806
_exptl_absorpt_correction_T_max 1.00000
_exptl_absorpt_correction_T_min 0.78190
_exptl_absorpt_correction_type multi-scan
_exptl_absorpt_process_details
;
CrysAlisPro 1.171.41.112a (Rigaku Oxford Diffraction, 2021)
Empirical absorption correction using spherical harmonics,
implemented in SCALE3 ABSPACK scaling algorithm.
;
_exptl_crystal_colour 'clear greenish colourless'
_exptl_crystal_colour_lustre clear
_exptl_crystal_colour_modifier greenish
_exptl_crystal_colour_primary colourless
_exptl_crystal_density_diffrn 4.727
_exptl_crystal_description block
_exptl_crystal_F_000 6808
_exptl_crystal_size_max 0.06
_exptl_crystal_size_mid 0.05
_exptl_crystal_size_min 0.02
_refine_diff_density_max 0.476
_refine_diff_density_min -0.513
_refine_diff_density_rms 0.115
_refine_ls_extinction_coef 0.0000048(15)
_refine_ls_extinction_expression Fc^*^=kFc[1+0.001xFc^2^\l^3^/sin(2\q)]^-1/4^
_refine_ls_extinction_method 'SHELXL-2017/1 (Sheldrick 2017)'
_refine_ls_goodness_of_fit_ref 1.027
_refine_ls_hydrogen_treatment undef
_refine_ls_matrix_type full
_refine_ls_number_parameters 74
_refine_ls_number_reflns 1456
_refine_ls_number_restraints 0
_refine_ls_restrained_S_all 1.027
_refine_ls_R_factor_all 0.0174
_refine_ls_R_factor_gt 0.0149
_refine_ls_shift/su_max 0.001
_refine_ls_shift/su_mean 0.000
_refine_ls_structure_factor_coef Fsqd
_refine_ls_weighting_details 'w=1/[\s^2^(Fo^2^)+(0.0059P)^2^+10.4055P] where P=(Fo^2^+2Fc^2^)/3'
_refine_ls_weighting_scheme calc
_refine_ls_wR_factor_gt 0.0275
_refine_ls_wR_factor_ref 0.0280
_reflns_Friedel_coverage 0.000
_reflns_number_gt 1331
_reflns_number_total 1456
_reflns_threshold_expression 'I > 2\s(I)'
_cod_data_source_file d3dt02766j2.cif
_cod_data_source_block '[Ba4Br][In19S32]'
_cod_original_cell_volume 5391.0(4)
_cod_original_sg_symbol_H-M 'I 41/a m d'
_cod_database_code 7714014
_shelx_shelxl_version_number 2017/1
_chemical_oxdiff_formula BaInSBr
_chemical_oxdiff_usercomment '4/m  RT'
_shelx_space_group_comment
;
The symmetry employed for this shelxl refinement is uniquely defined
by the following loop, which should always be used as a source of
symmetry information in preference to the above space-group names.
They are only intended as comments.
;
_shelx_estimated_absorpt_t_max 0.784
_shelx_estimated_absorpt_t_min 0.514
_reflns_odcompleteness_completeness 99.87
_reflns_odcompleteness_iscentric 1
_reflns_odcompleteness_theta 26.32
_olex2_refinement_description
;
;
_olex2_submission_special_instructions 'No special instructions were received'
_oxdiff_exptl_absorpt_empirical_details
;
Empirical correction (ABSPACK) includes:
- Absorption correction using spherical harmonics
- Frame scaling
;
_oxdiff_exptl_absorpt_empirical_full_max 1.447
_oxdiff_exptl_absorpt_empirical_full_min 0.875

loop_
_space_group_symop_operation_xyz
'x, y, z'
'-x+1/2, -y, z+1/2'
'-y+1/4, x+3/4, z+1/4'
'y+1/4, -x+1/4, z+3/4'
'-x+1/2, y, -z+1/2'
'x, -y, -z'
'y+1/4, x+3/4, -z+1/4'
'-y+1/4, -x+1/4, -z+3/4'
'x+1/2, y+1/2, z+1/2'
'-x+1, -y+1/2, z+1'
'-y+3/4, x+5/4, z+3/4'
'y+3/4, -x+3/4, z+5/4'
'-x+1, y+1/2, -z+1'
'x+1/2, -y+1/2, -z+1/2'
'y+3/4, x+5/4, -z+3/4'
'-y+3/4, -x+3/4, -z+5/4'
'-x, -y, -z'
'x-1/2, y, -z-1/2'
'y-1/4, -x-3/4, -z-1/4'
'-y-1/4, x-1/4, -z-3/4'
'x-1/2, -y, z-1/2'
'-x, y, z'
'-y-1/4, -x-3/4, z-1/4'
'y-1/4, x-1/4, z-3/4'
'-x+1/2, -y+1/2, -z+1/2'
'x, y+1/2, -z'
'y+1/4, -x-1/4, -z+1/4'
'-y+1/4, x+1/4, -z-1/4'
'x, -y+1/2, z'
'-x+1/2, y+1/2, z+1/2'
'-y+1/4, -x-1/4, z+1/4'
'y+1/4, x+1/4, z-1/4'

loop_
_atom_site_label
_atom_site_type_symbol
_atom_site_fract_x
_atom_site_fract_y
_atom_site_fract_z
_atom_site_U_iso_or_equiv
_atom_site_adp_type
_atom_site_occupancy
_atom_site_site_symmetry_order
_atom_site_calc_flag
_atom_site_refinement_flags_posn
_atom_site_refinement_flags_adp
_atom_site_refinement_flags_occupancy
_atom_site_disorder_assembly
_atom_site_disorder_group
Ba1 Ba 0.500000 0.63128(2) 0.71854(2) 0.02263(8) Uani 1 2 d S T P . .
In5 In 0.33057(2) 0.41943(2) 0.125000 0.01109(7) Uani 1 2 d S T P . .
In2 In 0.500000 0.750000 0.375000 0.01119(12) Uani 1 8 d S T P . .
In4 In 0.34323(2) 0.500000 0.500000 0.01383(8) Uani 1 2 d S T P . .
In1 In 0.34055(2) 0.66911(2) 0.50579(2) 0.01330(6) Uani 1 1 d . . . . .
In3 In 0.250000 0.750000 0.750000 0.01534(10) Uani 1 4 d S T P . .
Br1 Br 0.500000 0.750000 0.875000 0.01638(18) Uani 1 8 d S T P . .
S4 S 0.33296(3) 0.50974(3) 0.25337(6) 0.01094(15) Uani 1 1 d . . . . .
S3 S 0.26100(4) 0.750000 0.51192(8) 0.0105(2) Uani 1 2 d S T P . .
S2 S 0.41592(3) 0.58568(3) 0.49488(6) 0.01176(15) Uani 1 1 d . . . . .
S1 S 0.42166(5) 0.750000 0.53405(9) 0.0129(2) Uani 1 2 d S T P . .
S5 S 0.42320(3) 0.40907(3) 0.00981(7) 0.01406(16) Uani 1 1 d . . . . .

loop_
_atom_site_aniso_label
_atom_site_aniso_U_11
_atom_site_aniso_U_22
_atom_site_aniso_U_33
_atom_site_aniso_U_23
_atom_site_aniso_U_13
_atom_site_aniso_U_12
Ba1 0.03007(18) 0.01891(16) 0.01890(13) -0.00563(10) 0.000 0.000
In5 0.01055(10) 0.01055(10) 0.01216(14) -0.00081(7) -0.00081(7) 0.00026(11)
In2 0.01167(19) 0.01167(19) 0.0102(2) 0.000 0.000 0.000
In4 0.01622(17) 0.01071(16) 0.01457(15) 0.00191(10) 0.000 0.000
In1 0.01398(12) 0.01067(12) 0.01525(11) -0.00211(7) 0.00092(8) 0.00161(8)
In3 0.0178(2) 0.0181(2) 0.01017(19) 0.000 0.00296(15) 0.000
Br1 0.0155(3) 0.0155(3) 0.0182(4) 0.000 0.000 0.000
S4 0.0111(4) 0.0096(4) 0.0122(3) -0.0017(3) 0.0002(2) 0.0002(3)
S3 0.0104(5) 0.0105(5) 0.0107(4) 0.000 0.0003(4) 0.000
S2 0.0111(4) 0.0113(4) 0.0129(3) -0.0009(2) -0.0003(3) 0.0002(3)
S1 0.0114(5) 0.0131(6) 0.0142(5) 0.000 0.0025(4) 0.000
S5 0.0109(4) 0.0193(4) 0.0120(3) -0.0013(3) 0.0021(3) -0.0011(3)

loop_
_atom_type_symbol
_atom_type_description
_atom_type_scat_dispersion_real
_atom_type_scat_dispersion_imag
_atom_type_scat_source
Ba Ba -0.3244 2.2819 'International Tables Vol C Tables 4.2.6.8 and 6.1.1.4'
Br Br -0.2901 2.4595 'International Tables Vol C Tables 4.2.6.8 and 6.1.1.4'
In In -0.7276 1.3100 'International Tables Vol C Tables 4.2.6.8 and 6.1.1.4'
S S 0.1246 0.1234 'International Tables Vol C Tables 4.2.6.8 and 6.1.1.4'

loop_
_geom_angle_atom_site_label_1
_geom_angle_atom_site_label_2
_geom_angle_atom_site_label_3
_geom_angle
_geom_angle_site_symmetry_1
_geom_angle_site_symmetry_3
_geom_angle_publ_flag
Br1 Ba1 S3 140.554(18) . 12_454 ?
Br1 Ba1 S2 131.217(15) . . ?
Br1 Ba1 S2 131.217(15) . 22_655 ?
Br1 Ba1 S5 78.247(14) . 6_566 ?
Br1 Ba1 S5 78.247(14) . 17_666 ?
S3 Ba1 S5 67.879(19) 12_454 17_666 ?
S3 Ba1 S5 67.879(19) 12_454 6_566 ?
S2 Ba1 S3 77.440(19) 22_655 12_454 ?
S2 Ba1 S3 77.441(19) . 12_454 ?
S2 Ba1 S2 73.20(3) . 22_655 ?
S2 Ba1 S5 102.709(18) . 6_566 ?
S2 Ba1 S5 145.00(2) . 17_666 ?
S2 Ba1 S5 102.708(18) 22_655 17_666 ?
S2 Ba1 S5 145.00(2) 22_655 6_566 ?
S5 Ba1 S5 60.32(2) 17_666 6_566 ?
S4 In5 S4 109.83(4) . 16_554 ?
S5 In5 S4 116.41(2) 16_554 . ?
S5 In5 S4 109.55(2) . . ?
S5 In5 S4 116.41(2) . 16_554 ?
S5 In5 S4 109.55(2) 16_554 16_554 ?
S5 In5 S5 94.62(4) . 16_554 ?
S1 In2 S1 93.51(5) 28_656 19_576 ?
S1 In2 S1 117.99(3) 19_576 . ?
S1 In2 S1 117.99(3) 10_564 19_576 ?
S1 In2 S1 117.99(3) 28_656 . ?
S1 In2 S1 93.51(5) 10_564 . ?
S1 In2 S1 117.99(3) 28_656 10_564 ?
S4 In4 S4 169.76(3) 6_566 . ?
S4 In4 S4 82.18(2) 6_566 12_454 ?
S4 In4 S4 90.54(2) 6_566 15_445 ?
S4 In4 S4 82.18(2) . 15_445 ?
S4 In4 S4 89.64(3) 12_454 15_445 ?
S4 In4 S4 90.54(2) . 12_454 ?
S2 In4 S4 85.48(2) 6_566 12_454 ?
S2 In4 S4 88.41(2) . . ?
S2 In4 S4 98.23(2) 6_566 . ?
S2 In4 S4 88.41(2) 6_566 6_566 ?
S2 In4 S4 175.11(2) . 12_454 ?
S2 In4 S4 85.48(2) . 15_445 ?
S2 In4 S4 175.11(2) 6_566 15_445 ?
S2 In4 S4 98.23(2) . 6_566 ?
S2 In4 S2 99.40(3) 6_566 . ?
S3 In1 S4 92.36(2) . 15_445 ?
S3 In1 S2 90.87(3) . 15_445 ?
S3 In1 S1 89.43(2) . . ?
S3 In1 S5 87.28(3) . 11_545 ?
S2 In1 S4 85.18(2) . 15_445 ?
S2 In1 S4 85.16(2) 15_445 15_445 ?
S2 In1 S3 177.33(3) . . ?
S2 In1 S2 87.87(2) . 15_445 ?
S2 In1 S1 93.10(2) . . ?
S2 In1 S5 177.75(2) 15_445 11_545 ?
S2 In1 S5 93.93(2) . 11_545 ?
S1 In1 S4 175.15(3) . 15_445 ?
S1 In1 S2 99.33(3) . 15_445 ?
S1 In1 S5 81.94(3) . 11_545 ?
S5 In1 S4 93.64(2) 11_545 15_445 ?
S3 In3 S3 180.00(5) . 25_566 ?
S3 In3 S5 92.17(2) 25_566 23_676 ?
S3 In3 S5 92.17(2) . 15_445 ?
S3 In3 S5 87.83(2) 25_566 19_576 ?
S3 In3 S5 87.83(2) . 23_676 ?
S3 In3 S5 92.17(2) . 19_576 ?
S3 In3 S5 87.83(2) 25_566 15_445 ?
S3 In3 S5 92.17(2) 25_566 11_545 ?
S3 In3 S5 87.83(2) . 11_545 ?
S5 In3 S5 180.0 23_676 15_445 ?
S5 In3 S5 99.70(3) 23_676 19_576 ?
S5 In3 S5 80.30(3) 15_445 19_576 ?
S5 In3 S5 80.30(3) 23_676 11_545 ?
S5 In3 S5 99.70(3) 15_445 11_545 ?
S5 In3 S5 180.0 11_545 19_576 ?
Ba1 Br1 Ba1 117.188(10) . 10_564 ?
Ba1 Br1 Ba1 105.756(5) . 19_577 ?
Ba1 Br1 Ba1 105.756(5) 10_564 19_577 ?
Ba1 Br1 Ba1 105.756(5) 28_657 10_564 ?
Ba1 Br1 Ba1 105.756(5) . 28_657 ?
Ba1 Br1 Ba1 117.188(10) 28_657 19_577 ?
In5 S4 In4 124.71(3) . 11_544 ?
In5 S4 In4 118.49(3) . . ?
In5 S4 In1 124.56(3) . 15_445 ?
In4 S4 In4 97.82(2) . 11_544 ?
In4 S4 In1 91.62(2) 11_544 15_445 ?
In4 S4 In1 91.63(2) . 15_445 ?
In1 S3 Ba1 133.672(17) . 11_544 ?
In1 S3 Ba1 133.672(17) 29_565 11_544 ?
In1 S3 In1 90.93(3) . 29_565 ?
In3 S3 Ba1 92.35(3) . 11_544 ?
In3 S3 In1 95.42(3) . . ?
In3 S3 In1 95.42(3) . 29_565 ?
In4 S2 Ba1 128.07(3) . . ?
In4 S2 In1 97.52(3) . . ?
In4 S2 In1 94.05(2) . 15_445 ?
In1 S2 Ba1 97.27(2) . . ?
In1 S2 Ba1 134.75(3) 15_445 . ?
In1 S2 In1 91.84(2) . 15_445 ?
In2 S1 In1 115.76(3) . . ?
In2 S1 In1 115.76(3) . 29_565 ?
In1 S1 In1 89.11(3) 29_565 . ?
In5 S5 Ba1 92.85(2) . 17_666 ?
In5 S5 In1 117.79(3) . 12_453 ?
In5 S5 In3 120.09(3) . 12_453 ?
In1 S5 Ba1 147.26(3) 12_453 17_666 ?
In1 S5 In3 88.96(2) 12_453 12_453 ?
In3 S5 Ba1 84.775(19) 12_453 17_666 ?

loop_
_geom_bond_atom_site_label_1
_geom_bond_atom_site_label_2
_geom_bond_distance
_geom_bond_site_symmetry_2
_geom_bond_publ_flag
Ba1 Br1 3.1521(3) . ?
Ba1 S3 3.2563(11) 12_454 ?
Ba1 S2 3.1954(7) . ?
Ba1 S2 3.1955(7) 22_655 ?
Ba1 S5 3.4638(8) 17_666 ?
Ba1 S5 3.4638(8) 6_566 ?
In5 S4 2.4509(7) . ?
In5 S4 2.4509(7) 16_554 ?
In5 S5 2.4339(8) 16_554 ?
In5 S5 2.4338(8) . ?
In2 S1 2.4372(10) 19_576 ?
In2 S1 2.4372(10) 10_564 ?
In2 S1 2.4372(10) 28_656 ?
In2 S1 2.4372(10) . ?
In4 S4 2.6089(7) 6_566 ?
In4 S4 2.6090(7) . ?
In4 S4 2.6675(8) 15_445 ?
In4 S4 2.6675(8) 12_454 ?
In4 S2 2.5467(8) 6_566 ?
In4 S2 2.5468(8) . ?
In1 S4 2.6783(7) 15_445 ?
In1 S3 2.5718(7) . ?
In1 S2 2.6349(7) 15_445 ?
In1 S2 2.5505(7) . ?
In1 S1 2.6129(8) . ?
In1 S5 2.6683(7) 11_545 ?
In3 S3 2.5118(9) 25_566 ?
In3 S3 2.5117(9) . ?
In3 S5 2.6991(8) 15_445 ?
In3 S5 2.6991(8) 19_576 ?
In3 S5 2.6991(8) 11_545 ?
In3 S5 2.6991(8) 23_676 ?
